data_2216477
loop_
_publ_author_name
'Zhou, Zhi'
'Tang, Rui-Ren'

_publ_section_title
{4-Bromo-2-[2-(ethylamino)ethyliminomethyl]phenolato-\k^3^<i>N</i>,<i>N</i>',<i>O</i>}(thiocyanato-\kN)copper(II)
_journal_coeditor_code HB2616
_journal_issue 12
_journal_name_full 'Acta Crystallographica Section E'
_journal_page_first m2960
_journal_page_last m2960
_journal_paper_doi 10.1107/S1600536807056048
_journal_volume 63
_journal_year 2007
_chemical_formula_iupac '[Cu (C11 H14 Br N2 O) (N C S)]'
_chemical_formula_moiety 'C12 H14 Br Cu N3 O S'
_chemical_formula_sum 'C12 H14 Br Cu N3 O S'
_chemical_formula_weight 391.77
_chemical_name_systematic
;
{4-Bromo-2-[2-(ethylamino)ethyliminomethyl]phenolato-
\k^3^N,N',O}(thiocyanato-\kN)copper(II)
;
_space_group_IT_number 14
_symmetry_cell_setting monoclinic
_symmetry_space_group_name_Hall '-P 2yn'
_symmetry_space_group_name_H-M 'P 1 21/n 1'
_atom_sites_solution_hydrogens geom
_atom_sites_solution_primary direct
_atom_sites_solution_secondary difmap
_audit_creation_method SHELXL-97
_cell_angle_alpha 90.00
_cell_angle_beta 100.601(3)
_cell_angle_gamma 90.00
_cell_formula_units_Z 4
_cell_length_a 6.3368(12)
_cell_length_b 19.163(4)
_cell_length_c 12.308(2)
_cell_measurement_reflns_used 1356
_cell_measurement_temperature 298(2)
_cell_measurement_theta_max 24.9
_cell_measurement_theta_min 2.4
_cell_volume 1469.1(5)
_computing_cell_refinement 'SAINT (Bruker, 2001)'
_computing_data_collection 'SMART (Bruker, 2001)'
_computing_data_reduction 'SAINT (Bruker, 2001)'
_computing_molecular_graphics 'SHELXTL (Sheldrick, 2001)'
_computing_publication_material 'SHELXTL (Sheldrick, 2001)'
_computing_structure_refinement 'SHELXTL (Sheldrick, 2001)'
_computing_structure_solution 'SHELXTL (Sheldrick, 2001)'
_diffrn_ambient_temperature 298(2)
_diffrn_measured_fraction_theta_full 0.992
_diffrn_measured_fraction_theta_max 0.992
_diffrn_measurement_device_type 'Bruker SMART APEXII CCD'
_diffrn_measurement_method '\w scans'
_diffrn_radiation_monochromator graphite
_diffrn_radiation_source 'fine-focus sealed tube'
_diffrn_radiation_type MoK\a
_diffrn_radiation_wavelength 0.71073
_diffrn_reflns_av_R_equivalents 0.0731
_diffrn_reflns_av_sigmaI/netI 0.0821
_diffrn_reflns_limit_h_max 8
_diffrn_reflns_limit_h_min -8
_diffrn_reflns_limit_k_max 24
_diffrn_reflns_limit_k_min -24
_diffrn_reflns_limit_l_max 15
_diffrn_reflns_limit_l_min -15
_diffrn_reflns_number 12464
_diffrn_reflns_theta_full 27.50
_diffrn_reflns_theta_max 27.50
_diffrn_reflns_theta_min 1.99
_diffrn_standards_number 0
_exptl_absorpt_coefficient_mu 4.343
_exptl_absorpt_correction_T_max 0.671
_exptl_absorpt_correction_T_min 0.562
_exptl_absorpt_correction_type multi-scan
_exptl_absorpt_process_details '(SADABS; Sheldrick, 2004)'
_exptl_crystal_colour blue
_exptl_crystal_density_diffrn 1.771
_exptl_crystal_density_method 'not measured'
_exptl_crystal_description block
_exptl_crystal_F_000 780
_exptl_crystal_size_max 0.15
_exptl_crystal_size_mid 0.13
_exptl_crystal_size_min 0.10
_refine_diff_density_max 0.737
_refine_diff_density_min -0.592
_refine_ls_extinction_method none
_refine_ls_goodness_of_fit_ref 1.023
_refine_ls_hydrogen_treatment mixed
_refine_ls_matrix_type full
_refine_ls_number_parameters 176
_refine_ls_number_reflns 3350
_refine_ls_number_restraints 1
_refine_ls_restrained_S_all 1.023
_refine_ls_R_factor_all 0.1078
_refine_ls_R_factor_gt 0.0613
_refine_ls_shift/su_max 0.000
_refine_ls_shift/su_mean 0.000
_refine_ls_structure_factor_coef Fsqd
_refine_ls_weighting_details 'calc w=1/[\s^2^(Fo^2^)+(0.0585P)^2^+0.9190P] where P=(Fo^2^+2Fc^2^)/3'
_refine_ls_weighting_scheme calc
_refine_ls_wR_factor_gt 0.1281
_refine_ls_wR_factor_ref 0.1477
_reflns_number_gt 2054
_reflns_number_total 3350
_reflns_threshold_expression I>2\s(I)
_cod_data_source_file hb2616.cif
_cod_data_source_block I
_cod_original_sg_symbol_H-M 'P 21/n'
_cod_database_code 2216477
_cod_database_fobs_code 2216477

loop_
_symmetry_equiv_pos_as_xyz
'x, y, z'
'-x+1/2, y+1/2, -z+1/2'
'-x, -y, -z'
'x-1/2, -y-1/2, z-1/2'

loop_
_atom_site_type_symbol
_atom_site_label
_atom_site_fract_x
_atom_site_fract_y
_atom_site_fract_z
_atom_site_U_iso_or_equiv
_atom_site_adp_type
_atom_site_calc_flag
_atom_site_refinement_flags
_atom_site_occupancy
Cu Cu1 0.76392(11) 0.19400(4) 0.04069(6) 0.0411(2) Uani d . 1
Br Br1 1.26434(12) -0.06356(4) -0.27110(7) 0.0665(3) Uani d . 1
S S1 0.0947(3) 0.28292(10) -0.10857(15) 0.0584(5) Uani d . 1
O O1 0.6977(6) 0.1300(2) -0.0701(3) 0.0427(10) Uani d . 1
N N1 1.0370(7) 0.1586(2) 0.0899(4) 0.0374(11) Uani d . 1
N N2 0.8306(9) 0.2596(3) 0.1625(4) 0.0514(14) Uani d D 1
N N3 0.4882(8) 0.2303(3) -0.0064(4) 0.0461(13) Uani d . 1
C C1 1.0482(9) 0.0795(3) -0.0614(5) 0.0367(13) Uani d . 1
C C2 0.8301(9) 0.0898(3) -0.1105(4) 0.0351(13) Uani d . 1
C C3 0.7508(10) 0.0525(3) -0.2095(5) 0.0497(16) Uani d . 1
H H3 0.6083 0.0578 -0.2439 0.060 Uiso calc R 1
C C4 0.8822(10) 0.0090(3) -0.2544(6) 0.0501(16) Uani d . 1
H H4 0.8279 -0.0152 -0.3190 0.060 Uiso calc R 1
C C5 1.0960(10) 0.0003(3) -0.2050(6) 0.0471(15) Uani d . 1
C C6 1.1782(10) 0.0347(3) -0.1109(5) 0.0423(14) Uani d . 1
H H6 1.3217 0.0287 -0.0787 0.051 Uiso calc R 1
C C7 1.1358(9) 0.1143(3) 0.0405(5) 0.0433(15) Uani d . 1
H H7 1.2763 0.1034 0.0731 0.052 Uiso calc R 1
C C8 1.1484(10) 0.1894(3) 0.1934(5) 0.0490(16) Uani d . 1
H H8A 1.3019 0.1908 0.1947 0.059 Uiso calc R 1
H H8B 1.1224 0.1621 0.2559 0.059 Uiso calc R 1
C C9 1.0620(10) 0.2614(3) 0.1986(6) 0.0549(18) Uani d . 1
H H9A 1.0969 0.2789 0.2737 0.066 Uiso calc R 1
H H9B 1.1260 0.2923 0.1513 0.066 Uiso calc R 1
C C10 0.7238(12) 0.3277(4) 0.1615(6) 0.0610(19) Uani d . 1
H H10A 0.7791 0.3516 0.2303 0.073 Uiso calc R 1
H H10B 0.5714 0.3201 0.1584 0.073 Uiso calc R 1
C C11 0.7524(13) 0.3740(4) 0.0674(7) 0.078(2) Uani d . 1
H H11A 0.9028 0.3801 0.0674 0.117 Uiso calc R 1
H H11B 0.6881 0.4186 0.0755 0.117 Uiso calc R 1
H H11C 0.6848 0.3531 -0.0011 0.117 Uiso calc R 1
C C12 0.3270(9) 0.2526(3) -0.0482(5) 0.0391(14) Uani d . 1
H H2 0.801(11) 0.237(3) 0.222(4) 0.080 Uiso d D 1

loop_
_atom_site_aniso_label
_atom_site_aniso_U_11
_atom_site_aniso_U_22
_atom_site_aniso_U_33
_atom_site_aniso_U_12
_atom_site_aniso_U_13
_atom_site_aniso_U_23
Cu1 0.0367(4) 0.0458(5) 0.0390(4) -0.0040(3) 0.0024(3) -0.0002(3)
Br1 0.0680(5) 0.0485(4) 0.0901(6) -0.0006(3) 0.0334(4) -0.0116(4)
S1 0.0429(10) 0.0786(13) 0.0543(11) 0.0118(8) 0.0104(8) 0.0249(9)
O1 0.034(2) 0.043(2) 0.047(2) -0.0003(18) -0.0052(18) -0.0099(19)
N1 0.034(3) 0.041(3) 0.035(3) -0.004(2) 0.000(2) 0.004(2)
N2 0.052(3) 0.057(3) 0.042(3) -0.004(3) 0.001(3) -0.010(3)
N3 0.034(3) 0.058(3) 0.045(3) 0.004(2) 0.004(2) -0.011(2)
C1 0.033(3) 0.031(3) 0.046(4) -0.005(2) 0.008(3) 0.006(3)
C2 0.038(3) 0.029(3) 0.035(3) -0.003(2) -0.001(3) 0.005(2)
C3 0.045(4) 0.037(3) 0.059(4) 0.004(3) -0.010(3) -0.009(3)
C4 0.047(4) 0.045(4) 0.055(4) -0.010(3) 0.001(3) -0.010(3)
C5 0.051(4) 0.033(3) 0.059(4) 0.000(3) 0.015(3) 0.002(3)
C6 0.041(3) 0.034(3) 0.054(4) 0.002(3) 0.014(3) 0.007(3)
C7 0.032(3) 0.044(4) 0.051(4) -0.004(3) -0.001(3) 0.015(3)
C8 0.048(4) 0.058(4) 0.037(3) -0.013(3) -0.003(3) 0.002(3)
C9 0.048(4) 0.065(4) 0.050(4) -0.013(3) 0.003(3) -0.023(3)
C10 0.068(5) 0.061(5) 0.056(4) 0.001(4) 0.015(4) -0.014(4)
C11 0.090(6) 0.058(5) 0.080(6) 0.002(4) -0.001(5) -0.014(4)
C12 0.034(3) 0.048(4) 0.038(3) -0.007(3) 0.013(3) -0.009(3)

loop_
_atom_type_symbol
_atom_type_description
_atom_type_scat_dispersion_real
_atom_type_scat_dispersion_imag
_atom_type_scat_source
C C 0.0033 0.0016 'International Tables Vol C Tables 4.2.6.8 and 6.1.1.4'
H H 0.0000 0.0000 'International Tables Vol C Tables 4.2.6.8 and 6.1.1.4'
N N 0.0061 0.0033 'International Tables Vol C Tables 4.2.6.8 and 6.1.1.4'
O O 0.0106 0.0060 'International Tables Vol C Tables 4.2.6.8 and 6.1.1.4'
S S 0.1246 0.1234 'International Tables Vol C Tables 4.2.6.8 and 6.1.1.4'
Cu Cu 0.3201 1.2651 'International Tables Vol C Tables 4.2.6.8 and 6.1.1.4'
Br Br -0.2901 2.4595 'International Tables Vol C Tables 4.2.6.8 and 6.1.1.4'

loop_
_geom_angle_atom_site_label_1
_geom_angle_atom_site_label_2
_geom_angle_atom_site_label_3
_geom_angle
_geom_angle_publ_flag
O1 Cu1 N1 94.06(19) n
O1 Cu1 N3 86.84(19) n
N1 Cu1 N3 179.0(2) n
O1 Cu1 N2 177.8(2) n
N1 Cu1 N2 85.8(2) n
N3 Cu1 N2 93.3(2) n
C2 O1 Cu1 127.4(3) ?
C7 N1 C8 118.9(5) ?
C7 N1 Cu1 126.8(4) ?
C8 N1 Cu1 114.2(4) ?
C9 N2 C10 114.7(5) ?
C9 N2 Cu1 108.5(4) ?
C10 N2 Cu1 122.3(4) ?
C9 N2 H2 96(5) ?
C10 N2 H2 105(5) ?
Cu1 N2 H2 106(5) ?
C12 N3 Cu1 171.2(5) ?
C6 C1 C2 120.3(5) ?
C6 C1 C7 119.9(5) ?
C2 C1 C7 119.8(5) ?
O1 C2 C1 124.4(5) ?
O1 C2 C3 118.3(5) ?
C1 C2 C3 117.3(5) ?
C4 C3 C2 120.5(6) ?
C4 C3 H3 119.7 ?
C2 C3 H3 119.7 ?
C3 C4 C5 121.0(6) ?
C3 C4 H4 119.5 ?
C5 C4 H4 119.5 ?
C6 C5 C4 120.5(6) ?
C6 C5 Br1 121.5(5) ?
C4 C5 Br1 117.9(5) ?
C5 C6 C1 120.4(6) ?
C5 C6 H6 119.8 ?
C1 C6 H6 119.8 ?
N1 C7 C1 125.5(5) ?
N1 C7 H7 117.3 ?
C1 C7 H7 117.3 ?
N1 C8 C9 106.8(5) ?
N1 C8 H8A 110.4 ?
C9 C8 H8A 110.4 ?
N1 C8 H8B 110.4 ?
C9 C8 H8B 110.4 ?
H8A C8 H8B 108.6 ?
N2 C9 C8 108.8(5) ?
N2 C9 H9A 109.9 ?
C8 C9 H9A 109.9 ?
N2 C9 H9B 109.9 ?
C8 C9 H9B 109.9 ?
H9A C9 H9B 108.3 ?
N2 C10 C11 114.3(6) ?
N2 C10 H10A 108.7 ?
C11 C10 H10A 108.7 ?
N2 C10 H10B 108.7 ?
C11 C10 H10B 108.7 ?
H10A C10 H10B 107.6 ?
C10 C11 H11A 109.5 ?
C10 C11 H11B 109.5 ?
H11A C11 H11B 109.5 ?
C10 C11 H11C 109.5 ?
H11A C11 H11C 109.5 ?
H11B C11 H11C 109.5 ?
N3 C12 S1 178.8(6) ?

loop_
_geom_bond_atom_site_label_1
_geom_bond_atom_site_label_2
_geom_bond_distance
_geom_bond_publ_flag
Cu1 O1 1.825(4) y
Cu1 N1 1.853(5) y
Cu1 N3 1.870(5) y
Cu1 N2 1.942(5) y
Br1 C5 1.902(6) ?
S1 C12 1.629(6) ?
O1 C2 1.304(6) ?
N1 C7 1.274(7) ?
N1 C8 1.462(7) ?
N2 C9 1.452(8) ?
N2 C10 1.471(8) ?
N2 H2 0.90(5) ?
N3 C12 1.140(7) ?
C1 C6 1.404(8) ?
C1 C2 1.417(7) ?
C1 C7 1.438(8) ?
C2 C3 1.422(8) ?
C3 C4 1.364(8) ?
C3 H3 0.9300 ?
C4 C5 1.389(8) ?
C4 H4 0.9300 ?
C5 C6 1.351(8) ?
C6 H6 0.9300 ?
C7 H7 0.9300 ?
C8 C9 1.491(8) ?
C8 H8A 0.9700 ?
C8 H8B 0.9700 ?
C9 H9A 0.9700 ?
C9 H9B 0.9700 ?
C10 C11 1.496(10) ?
C10 H10A 0.9700 ?
C10 H10B 0.9700 ?
C11 H11A 0.9600 ?
C11 H11B 0.9600 ?
C11 H11C 0.9600 ?

loop_
_geom_hbond_atom_site_label_D
_geom_hbond_atom_site_label_H
_geom_hbond_atom_site_label_A
_geom_hbond_site_symmetry_A
_geom_hbond_distance_DH
_geom_hbond_distance_HA
_geom_hbond_distance_DA
_geom_hbond_angle_DHA
N2 H2 S1 4_666 0.90(5) 2.68(3) 3.520(6) 155(6)
